data_7106329
loop_
_publ_author_name
'Junhong Fu'
'Huijun Li'
'Yajuan Mu'
'Hongwei Hou'
'Yaoting Fan'

_publ_section_title
;
 Reversible single crystal to single crystal transformation with anion
 exchange-induced weak Cu2+ I- interactions and modification of the
 structures and properties of MOFs
;
_journal_name_full Chem.Commun.
_journal_page_first 5271
_journal_paper_doi 10.1039/c1cc10251f
_journal_volume 47
_journal_year 2011
_chemical_formula_sum 'C144 H152 Cu6 N76 O43'
_chemical_formula_weight 4016.66
_chemical_name_systematic
;
?
;
_space_group_IT_number 87
_symmetry_space_group_name_Hall '-I 4'
_symmetry_space_group_name_H-M 'I 4/m'
_atom_sites_solution_hydrogens geom
_atom_sites_solution_primary direct
_atom_sites_solution_secondary difmap
_audit_creation_method SHELXL-97
_cell_angle_alpha 90.00
_cell_angle_beta 90.00
_cell_angle_gamma 90.00
_cell_formula_units_Z 2
_cell_length_a 23.0648(13)
_cell_length_b 23.0648(13)
_cell_length_c 19.9962(18)
_cell_measurement_temperature 293(2)
_cell_volume 10637.7(13)
_computing_structure_refinement 'SHELXL-97 (Sheldrick, 1997)'
_computing_structure_solution 'SHELXS-97 (Sheldrick, 1990)'
_diffrn_ambient_temperature 293(2)
_diffrn_measured_fraction_theta_full 0.977
_diffrn_measured_fraction_theta_max 0.977
_diffrn_radiation_monochromator graphite
_diffrn_radiation_source 'fine-focus sealed tube'
_diffrn_radiation_type CuK\a
_diffrn_radiation_wavelength 1.54184
_diffrn_reflns_av_R_equivalents 0.0561
_diffrn_reflns_av_sigmaI/netI 0.0934
_diffrn_reflns_limit_h_max 23
_diffrn_reflns_limit_h_min -19
_diffrn_reflns_limit_k_max 26
_diffrn_reflns_limit_k_min -25
_diffrn_reflns_limit_l_max 22
_diffrn_reflns_limit_l_min -13
_diffrn_reflns_number 8969
_diffrn_reflns_theta_full 63.83
_diffrn_reflns_theta_max 63.83
_diffrn_reflns_theta_min 4.42
_exptl_absorpt_coefficient_mu 1.355
_exptl_absorpt_correction_T_max 0.7733
_exptl_absorpt_correction_T_min 0.7457
_exptl_absorpt_correction_type multi-scan
_exptl_crystal_density_diffrn 1.254
_exptl_crystal_density_method 'not measured'
_exptl_crystal_F_000 4132
_exptl_crystal_size_max 0.23
_exptl_crystal_size_mid 0.22
_exptl_crystal_size_min 0.20
_refine_diff_density_max 0.657
_refine_diff_density_min -0.360
_refine_diff_density_rms 0.082
_refine_ls_extinction_method none
_refine_ls_goodness_of_fit_ref 1.069
_refine_ls_hydrogen_treatment constr
_refine_ls_matrix_type full
_refine_ls_number_parameters 321
_refine_ls_number_reflns 4429
_refine_ls_number_restraints 18
_refine_ls_restrained_S_all 7.636
_refine_ls_R_factor_all 0.1517
_refine_ls_R_factor_gt 0.0910
_refine_ls_shift/su_max 0.098
_refine_ls_shift/su_mean 0.006
_refine_ls_structure_factor_coef Fsqd
_refine_ls_weighting_details 'calc w=1/[\s^2^(Fo^2^)+(0.0904P)^2^+0.2000P] where P=(Fo^2^+2Fc^2^)/3'
_refine_ls_weighting_scheme calc
_refine_ls_wR_factor_gt 0.2161
_refine_ls_wR_factor_ref 0.2452
_reflns_number_gt 2049
_reflns_number_total 4429
_reflns_threshold_expression >2sigma(I)
_cod_data_source_file c1cc10251f.txt
_cod_data_source_block 3
_cod_original_sg_symbol_H-M I4/m
_cod_database_code 7106329

loop_
_symmetry_equiv_pos_as_xyz
'x, y, z'
'-y, x, z'
'-x, -y, z'
'y, -x, z'
'x+1/2, y+1/2, z+1/2'
'-y+1/2, x+1/2, z+1/2'
'-x+1/2, -y+1/2, z+1/2'
'y+1/2, -x+1/2, z+1/2'
'-x, -y, -z'
'y, -x, -z'
'x, y, -z'
'-y, x, -z'
'-x+1/2, -y+1/2, -z+1/2'
'y+1/2, -x+1/2, -z+1/2'
'x+1/2, y+1/2, -z+1/2'
'-y+1/2, x+1/2, -z+1/2'

loop_
_atom_site_label
_atom_site_type_symbol
_atom_site_fract_x
_atom_site_fract_y
_atom_site_fract_z
_atom_site_U_iso_or_equiv
_atom_site_adp_type
_atom_site_occupancy
_atom_site_symmetry_multiplicity
_atom_site_calc_flag
_atom_site_refinement_flags
_atom_site_disorder_assembly
_atom_site_disorder_group
O6 O 0.9319(2) 0.3992(2) 0.3550(3) 0.516(3) Uani 1 1 d . . .
O7 O 0.1401(3) 0.3436(3) 0.0000 0.316(4) Uani 1 2 d S . .
O10 O 0.0000 1.0000 0.0000 0.192(4) Uani 1 8 d S . .
Cu1 Cu 0.0000 0.0000 0.15834(3) 0.06649(16) Uani 1 4 d S . .
Cu2 Cu 0.25815(3) 0.48215(2) 0.0000 0.10008(19) Uani 1 2 d S . .
N1 N 0.05748(6) 0.06422(6) 0.15360(8) 0.0638(5) Uani 1 1 d . . .
N2 N 0.10019(7) 0.14533(6) 0.12962(8) 0.0677(5) Uani 1 1 d . . .
C15 C 0.19752(9) 0.25808(8) 0.14859(9) 0.0641(6) Uani 1 1 d . . .
N5 N 0.29335(7) 0.36327(8) 0.14817(8) 0.0790(6) Uani 1 1 d . . .
C16 C 0.21745(8) 0.30088(8) 0.19331(9) 0.0620(6) Uani 1 1 d . . .
C14 C 0.13870(8) 0.24456(8) 0.14698(9) 0.0670(6) Uani 1 1 d . . .
N3 N 0.13419(8) 0.12087(7) 0.17684(9) 0.0850(6) Uani 1 1 d . . .
C17 C 0.17978(9) 0.33057(8) 0.23472(10) 0.0719(6) Uani 1 1 d . . .
C1 C 0.05550(8) 0.11214(8) 0.11599(10) 0.0705(6) Uani 1 1 d . . .
H1 H 0.0268 0.1207 0.0849 0.085 Uiso 1 1 calc R . .
C9 C 0.28054(9) 0.31513(9) 0.19577(10) 0.0780(7) Uani 1 1 d . . .
H9A H 0.2912 0.3267 0.2408 0.094 Uiso 1 1 calc R . .
H9B H 0.3031 0.2812 0.1839 0.094 Uiso 1 1 calc R . .
C18 C 0.12064(10) 0.31568(9) 0.23351(11) 0.0825(7) Uani 1 1 d . . .
C7 C 0.11657(9) 0.20021(8) 0.09783(10) 0.0751(7) Uani 1 1 d . . .
H7A H 0.0831 0.2160 0.0747 0.090 Uiso 1 1 calc R . .
H7B H 0.1464 0.1927 0.0647 0.090 Uiso 1 1 calc R . .
N4 N 0.28793(9) 0.42859(8) 0.07125(8) 0.0907(6) Uani 1 1 d . . .
C2 C 0.10641(9) 0.07205(9) 0.18922(11) 0.0779(7) Uani 1 1 d . . .
H2 H 0.1196 0.0451 0.2202 0.093 Uiso 1 1 calc R . .
C3 C 0.26040(11) 0.38900(9) 0.10387(11) 0.0883(8) Uani 1 1 d . . .
N9 N 0.07003(10) 0.30885(12) 0.34202(10) 0.1203(9) Uani 1 1 d . . .
C10 C 0.19920(12) 0.38000(10) 0.27756(12) 0.1042(10) Uani 1 1 d . . .
H10A H 0.1881 0.4159 0.2570 0.156 Uiso 1 1 calc R . .
H10B H 0.2406 0.3788 0.2824 0.156 Uiso 1 1 calc R . .
H10C H 0.1814 0.3770 0.3208 0.156 Uiso 1 1 calc R . .
C8 C 0.23888(10) 0.22841(11) 0.10121(11) 0.0911(8) Uani 1 1 d . . .
H8A H 0.2193 0.1971 0.0791 0.137 Uiso 1 1 calc R . .
H8B H 0.2714 0.2135 0.1258 0.137 Uiso 1 1 calc R . .
H8C H 0.2523 0.2558 0.0685 0.137 Uiso 1 1 calc R . .
C13 C 0.10056(9) 0.27282(9) 0.19090(11) 0.0785(7) Uani 1 1 d . . .
N6 N 0.34538(11) 0.38629(13) 0.14356(13) 0.1601(11) Uani 1 1 d . . .
C11 C 0.07887(12) 0.34640(12) 0.27902(14) 0.1255(12) Uani 1 1 d . . .
H11A H 0.0421 0.3522 0.2564 0.151 Uiso 1 1 calc R . .
H11B H 0.0942 0.3840 0.2914 0.151 Uiso 1 1 calc R . .
C5 C 0.02701(11) 0.30292(13) 0.37996(14) 0.1158(11) Uani 1 1 d . . .
H5 H -0.0083 0.3208 0.3713 0.139 Uiso 1 1 calc R . .
C12 C 0.03546(11) 0.25452(12) 0.19076(17) 0.1267(12) Uani 1 1 d . . .
H12A H 0.0200 0.2579 0.2352 0.190 Uiso 1 1 calc R . .
H12B H 0.0322 0.2151 0.1759 0.190 Uiso 1 1 calc R . .
H12C H 0.0141 0.2793 0.1611 0.190 Uiso 1 1 calc R . .
C4 C 0.34113(13) 0.42536(15) 0.09539(14) 0.1426(12) Uani 1 1 d . . .
N10 N 0.17954(12) 0.05923(10) 0.0000 0.0848(9) Uani 1 2 d S . .
O3 O 0.12540(15) 0.05631(16) 0.0000 0.1593(15) Uani 1 2 d S . .
O1 O 0.20420(18) 0.10365(14) 0.0000 0.1774(17) Uani 1 2 d S . .
N8 N 0.11312(13) 0.27333(19) 0.36530(17) 0.2349(2) Uani 1 1 d U . .
O2 O 0.20033(18) 0.01122(14) 0.0000 0.1697(17) Uani 1 2 d S . .
C6 C 0.08721(15) 0.2509(2) 0.41863(19) 0.2260(2) Uani 1 1 d U . .
H6 H 0.1044 0.2230 0.4458 0.271 Uiso 1 1 calc R . .
O9 O 0.0000 0.0000 0.2923(3) 0.174(2) Uani 1 4 d S . .
N7 N 0.03472(9) 0.27170(13) 0.42958(10) 0.1268(10) Uani 1 1 d . . .
O8 O 0.46712(15) 0.3665(2) 0.1821(3) 0.3638(2) Uani 1 1 d U . .
O4 O 0.35053(17) 0.53516(14) 1.0000 0.2014(19) Uani 1 2 d S . .
O5 O 0.16434(16) 0.4301(2) 0.0000 0.1906(19) Uani 1 2 d S . .

loop_
_atom_site_aniso_label
_atom_site_aniso_U_11
_atom_site_aniso_U_22
_atom_site_aniso_U_33
_atom_site_aniso_U_23
_atom_site_aniso_U_13
_atom_site_aniso_U_12
O6 0.471(5) 0.304(5) 0.772(7) -0.136(5) -0.423(4) 0.155(4)
O7 0.312(6) 0.385(7) 0.251(5) 0.000 0.000 -0.143(5)
O10 0.137(3) 0.137(3) 0.304(9) 0.000 0.000 0.000
Cu1 0.04603(15) 0.04603(15) 0.1074(4) 0.000 0.000 0.000
Cu2 0.1644(4) 0.0647(2) 0.0711(2) 0.000 0.000 -0.0323(3)
N1 0.0497(8) 0.0512(8) 0.0906(9) 0.0016(8) -0.0042(8) 0.0018(6)
N2 0.0614(8) 0.0603(9) 0.0814(9) 0.0020(8) -0.0085(8) -0.0142(7)
C15 0.0740(11) 0.0591(10) 0.0591(9) 0.0058(9) 0.0006(9) -0.0043(9)
N5 0.0708(9) 0.0912(11) 0.0751(9) 0.0086(9) -0.0056(8) -0.0237(9)
C16 0.0689(11) 0.0525(9) 0.0645(9) 0.0091(9) -0.0046(9) -0.0084(8)
C14 0.0686(11) 0.0548(9) 0.0777(11) 0.0096(9) -0.0047(10) -0.0162(9)
N3 0.0848(11) 0.0715(10) 0.0988(11) 0.0115(10) -0.0181(10) -0.0218(8)
C17 0.0889(13) 0.0541(10) 0.0725(10) 0.0066(10) -0.0038(10) -0.0156(10)
C1 0.0534(10) 0.0646(11) 0.0934(12) 0.0004(10) -0.0086(10) -0.0058(9)
C9 0.0720(12) 0.0774(13) 0.0847(12) 0.0067(11) -0.0140(11) -0.0174(10)
C18 0.0937(14) 0.0694(12) 0.0842(12) 0.0018(11) 0.0167(12) -0.0084(12)
C7 0.0748(12) 0.0682(11) 0.0824(11) 0.0032(10) -0.0135(10) -0.0237(10)
N4 0.1143(13) 0.0899(11) 0.0678(9) 0.0001(9) 0.0037(10) -0.0390(10)
C2 0.0598(11) 0.0719(12) 0.1020(13) 0.0093(12) -0.0197(11) -0.0022(9)
C3 0.1021(15) 0.0672(12) 0.0954(14) 0.0153(11) -0.0106(13) -0.0262(11)
N9 0.0931(14) 0.165(2) 0.1031(12) -0.0018(15) 0.0170(12) 0.0134(15)
C10 0.132(2) 0.0774(14) 0.1036(15) -0.0086(13) 0.0084(16) -0.0189(14)
C8 0.0851(14) 0.0916(15) 0.0967(14) -0.0086(13) 0.0016(13) -0.0181(12)
C13 0.0690(12) 0.0648(11) 0.1017(13) 0.0076(11) 0.0020(11) -0.0083(10)
N6 0.0987(14) 0.211(2) 0.1702(19) 0.0664(18) -0.0129(15) -0.0678(14)
C11 0.119(2) 0.0964(18) 0.161(2) -0.0161(18) 0.0437(18) -0.0140(16)
C5 0.0664(13) 0.126(2) 0.155(2) 0.0318(18) -0.0061(16) 0.0188(14)
C12 0.0778(16) 0.116(2) 0.186(3) 0.001(2) 0.0119(19) -0.0162(15)
C4 0.1101(19) 0.181(3) 0.1363(19) 0.0591(18) -0.0076(18) -0.0591(17)
N10 0.1093(19) 0.0513(12) 0.0938(15) 0.000 0.000 0.0005(13)
O3 0.160(3) 0.182(3) 0.137(2) 0.000 0.000 0.031(2)
O1 0.239(4) 0.106(2) 0.188(3) 0.000 0.000 -0.044(2)
N8 0.1223(4) 0.3879(4) 0.1945(4) 0.1114(3) 0.0613(3) 0.1092(3)
O2 0.198(3) 0.108(2) 0.203(3) 0.000 0.000 0.010(2)
C6 0.1329(4) 0.3780(4) 0.1671(4) 0.1108(3) 0.0525(3) 0.1138(3)
O9 0.1208(19) 0.1208(19) 0.280(6) 0.000 0.000 0.000
N7 0.0758(12) 0.222(3) 0.0824(11) 0.0094(15) 0.0117(10) 0.0218(15)
O8 0.1455(4) 0.5331(4) 0.4129(4) -0.0925(3) -0.0211(3) 0.0748(3)
O4 0.221(3) 0.108(2) 0.276(4) 0.000 0.000 -0.0756(19)
O5 0.146(3) 0.237(4) 0.188(3) 0.000 0.000 0.033(3)

loop_
_atom_type_symbol
_atom_type_description
_atom_type_scat_dispersion_real
_atom_type_scat_dispersion_imag
_atom_type_scat_source
C C 0.0181 0.0091 'International Tables Vol C Tables 4.2.6.8 and 6.1.1.4'
H H 0.0000 0.0000 'International Tables Vol C Tables 4.2.6.8 and 6.1.1.4'
O O 0.0492 0.0322 'International Tables Vol C Tables 4.2.6.8 and 6.1.1.4'
Cu Cu -1.9646 0.5888 'International Tables Vol C Tables 4.2.6.8 and 6.1.1.4'
N N 0.0311 0.0180 'International Tables Vol C Tables 4.2.6.8 and 6.1.1.4'

loop_
_geom_angle_atom_site_label_1
_geom_angle_atom_site_label_2
_geom_angle_atom_site_label_3
_geom_angle
_geom_angle_site_symmetry_1
_geom_angle_site_symmetry_3
_geom_angle_publ_flag
N1 Cu1 N1 174.54(10) 3 . ?
N1 Cu1 N1 89.870(5) 3 4 ?
N1 Cu1 N1 89.870(5) . 4 ?
N1 Cu1 N1 89.870(5) 3 2 ?
N1 Cu1 N1 89.870(5) . 2 ?
N1 Cu1 N1 174.54(10) 4 2 ?
N7 Cu2 N7 90.57(13) 16 6_554 ?
N7 Cu2 N4 179.63(11) 16 11 ?
N7 Cu2 N4 89.49(8) 6_554 11 ?
N7 Cu2 N4 89.49(8) 16 . ?
N7 Cu2 N4 179.63(11) 6_554 . ?
N4 Cu2 N4 90.45(10) 11 . ?
C1 N1 C2 102.43(15) . . ?
C1 N1 Cu1 128.24(13) . . ?
C2 N1 Cu1 129.26(13) . . ?
C1 N2 N3 110.95(16) . . ?
C1 N2 C7 128.02(16) . . ?
N3 N2 C7 120.93(15) . . ?
C14 C15 C16 119.32(17) . . ?
C14 C15 C8 119.99(17) . . ?
C16 C15 C8 120.66(18) . . ?
C3 N5 N6 107.4(2) . . ?
C3 N5 C9 130.84(18) . . ?
N6 N5 C9 121.73(19) . . ?
C17 C16 C15 121.48(18) . . ?
C17 C16 C9 118.96(17) . . ?
C15 C16 C9 119.56(17) . . ?
C15 C14 C13 119.47(17) . . ?
C15 C14 C7 119.80(17) . . ?
C13 C14 C7 120.72(18) . . ?
C2 N3 N2 101.87(16) . . ?
C16 C17 C18 118.58(18) . . ?
C16 C17 C10 122.2(2) . . ?
C18 C17 C10 119.12(19) . . ?
N2 C1 N1 109.77(17) . . ?
N5 C9 C16 109.63(16) . . ?
C13 C18 C17 120.6(2) . . ?
C13 C18 C11 119.6(2) . . ?
C17 C18 C11 119.7(2) . . ?
N2 C7 C14 112.98(16) . . ?
C3 N4 C4 103.5(2) . . ?
C3 N4 Cu2 128.79(17) . . ?
C4 N4 Cu2 127.74(19) . . ?
N3 C2 N1 114.98(18) . . ?
N4 C3 N5 112.2(2) . . ?
C5 N9 N8 107.6(3) . . ?
C5 N9 C11 131.2(2) . . ?
N8 N9 C11 121.2(2) . . ?
C18 C13 C14 120.45(19) . . ?
C18 C13 C12 121.1(2) . . ?
C14 C13 C12 118.5(2) . . ?
N5 N6 C4 105.0(2) . . ?
C18 C11 N9 108.3(2) . . ?
N7 C5 N9 115.7(2) . . ?
N7 C5 C6 40.41(17) . . ?
N9 C5 C6 75.5(2) . . ?
N4 C4 N6 111.9(3) . . ?
O1 N10 O2 127.5(4) . . ?
O1 N10 O3 122.1(3) . . ?
O2 N10 O3 110.3(3) . . ?
C6 N8 N9 100.4(3) . . ?
N7 C6 N8 113.8(4) . . ?
N7 C6 C5 37.44(17) . . ?
N8 C6 C5 76.5(3) . . ?
C5 N7 C6 102.1(3) . . ?
C5 N7 Cu2 133.10(19) . 14_455 ?
C6 N7 Cu2 123.5(3) . 14_455 ?

loop_
_geom_bond_atom_site_label_1
_geom_bond_atom_site_label_2
_geom_bond_distance
_geom_bond_site_symmetry_2
_geom_bond_publ_flag
Cu1 N1 1.9902(14) 3 ?
Cu1 N1 1.9902(14) . ?
Cu1 N1 1.9902(14) 4 ?
Cu1 N1 1.9902(14) 2 ?
Cu2 N7 1.982(2) 16 ?
Cu2 N7 1.982(2) 6_554 ?
Cu2 N4 2.0071(18) 11 ?
Cu2 N4 2.0071(18) . ?
N1 C1 1.338(2) . ?
N1 C2 1.347(3) . ?
N2 C1 1.313(2) . ?
N2 N3 1.351(2) . ?
N2 C7 1.466(2) . ?
C15 C14 1.392(3) . ?
C15 C16 1.409(3) . ?
C15 C8 1.509(3) . ?
N5 C3 1.309(3) . ?
N5 N6 1.315(3) . ?
N5 C9 1.492(3) . ?
C16 C17 1.382(3) . ?
C16 C9 1.492(3) . ?
C14 C13 1.404(3) . ?
C14 C7 1.507(3) . ?
N3 C2 1.319(3) . ?
C17 C18 1.407(3) . ?
C17 C10 1.495(3) . ?
C18 C13 1.385(3) . ?
C18 C11 1.503(4) . ?
N4 C3 1.289(3) . ?
N4 C4 1.321(4) . ?
N9 C5 1.256(3) . ?
N9 N8 1.369(4) . ?
N9 C11 1.542(4) . ?
C13 C12 1.560(3) . ?
N6 C4 1.323(4) . ?
C5 N7 1.239(4) . ?
C5 C6 1.992(5) . ?
N10 O1 1.172(4) . ?
N10 O2 1.207(4) . ?
N10 O3 1.251(5) . ?
N8 C6 1.328(5) . ?
C6 N7 1.321(4) . ?
N7 Cu2 1.982(2) 14_455 ?

loop_
_geom_torsion_atom_site_label_1
_geom_torsion_atom_site_label_2
_geom_torsion_atom_site_label_3
_geom_torsion_atom_site_label_4
_geom_torsion
_geom_torsion_site_symmetry_1
_geom_torsion_site_symmetry_2
_geom_torsion_site_symmetry_3
_geom_torsion_site_symmetry_4
_geom_torsion_publ_flag
N1 Cu1 N1 C1 47.23(16) 3 . . . ?
N1 Cu1 N1 C1 134.50(14) 4 . . . ?
N1 Cu1 N1 C1 -40.04(19) 2 . . . ?
N1 Cu1 N1 C2 -136.29(17) 3 . . . ?
N1 Cu1 N1 C2 -49.0(2) 4 . . . ?
N1 Cu1 N1 C2 136.43(15) 2 . . . ?
C14 C15 C16 C17 -1.3(3) . . . . ?
C8 C15 C16 C17 176.73(18) . . . . ?
C14 C15 C16 C9 179.37(17) . . . . ?
C8 C15 C16 C9 -2.6(3) . . . . ?
C16 C15 C14 C13 -1.4(3) . . . . ?
C8 C15 C14 C13 -179.44(18) . . . . ?
C16 C15 C14 C7 178.06(17) . . . . ?
C8 C15 C14 C7 0.0(3) . . . . ?
C1 N2 N3 C2 0.0(2) . . . . ?
C7 N2 N3 C2 -176.64(17) . . . . ?
C15 C16 C17 C18 2.5(3) . . . . ?
C9 C16 C17 C18 -178.15(18) . . . . ?
C15 C16 C17 C10 -173.88(18) . . . . ?
C9 C16 C17 C10 5.5(3) . . . . ?
N3 N2 C1 N1 0.2(2) . . . . ?
C7 N2 C1 N1 176.62(17) . . . . ?
C2 N1 C1 N2 -0.4(2) . . . . ?
Cu1 N1 C1 N2 176.80(12) . . . . ?
C3 N5 C9 C16 -6.5(3) . . . . ?
N6 N5 C9 C16 176.0(2) . . . . ?
C17 C16 C9 N5 -88.3(2) . . . . ?
C15 C16 C9 N5 91.1(2) . . . . ?
C16 C17 C18 C13 -1.0(3) . . . . ?
C10 C17 C18 C13 175.5(2) . . . . ?
C16 C17 C18 C11 178.8(2) . . . . ?
C10 C17 C18 C11 -4.7(3) . . . . ?
C1 N2 C7 C14 140.11(19) . . . . ?
N3 N2 C7 C14 -43.8(2) . . . . ?
C15 C14 C7 N2 107.5(2) . . . . ?
C13 C14 C7 N2 -73.0(2) . . . . ?
N7 Cu2 N4 C3 83.2(2) 16 . . . ?
N7 Cu2 N4 C3 -16(18) 6_554 . . . ?
N4 Cu2 N4 C3 -96.39(19) 11 . . . ?
N7 Cu2 N4 C4 -97.5(2) 16 . . . ?
N7 Cu2 N4 C4 164(100) 6_554 . . . ?
N4 Cu2 N4 C4 82.9(2) 11 . . . ?
N2 N3 C2 N1 -0.3(2) . . . . ?
C1 N1 C2 N3 0.5(2) . . . . ?
Cu1 N1 C2 N3 -176.71(14) . . . . ?
C4 N4 C3 N5 2.3(3) . . . . ?
Cu2 N4 C3 N5 -178.32(14) . . . . ?
N6 N5 C3 N4 -1.3(3) . . . . ?
C9 N5 C3 N4 -179.00(19) . . . . ?
C17 C18 C13 C14 -1.6(3) . . . . ?
C11 C18 C13 C14 178.6(2) . . . . ?
C17 C18 C13 C12 178.0(2) . . . . ?
C11 C18 C13 C12 -1.8(3) . . . . ?
C15 C14 C13 C18 2.9(3) . . . . ?
C7 C14 C13 C18 -176.61(19) . . . . ?
C15 C14 C13 C12 -176.8(2) . . . . ?
C7 C14 C13 C12 3.8(3) . . . . ?
C3 N5 N6 C4 -0.3(3) . . . . ?
C9 N5 N6 C4 177.6(2) . . . . ?
C13 C18 C11 N9 83.2(3) . . . . ?
C17 C18 C11 N9 -96.6(2) . . . . ?
C5 N9 C11 C18 -149.2(3) . . . . ?
N8 N9 C11 C18 29.9(4) . . . . ?
N8 N9 C5 N7 5.2(4) . . . . ?
C11 N9 C5 N7 -175.7(3) . . . . ?
N8 N9 C5 C6 0.9(3) . . . . ?
C11 N9 C5 C6 -180.0(3) . . . . ?
C3 N4 C4 N6 -2.5(3) . . . . ?
Cu2 N4 C4 N6 178.08(19) . . . . ?
N5 N6 C4 N4 1.8(3) . . . . ?
C5 N9 N8 C6 -1.3(4) . . . . ?
C11 N9 N8 C6 179.5(3) . . . . ?
N9 N8 C6 N7 -2.6(5) . . . . ?
N9 N8 C6 C5 0.8(2) . . . . ?
N9 C5 C6 N7 174.0(4) . . . . ?
N7 C5 C6 N8 -174.9(4) . . . . ?
N9 C5 C6 N8 -0.9(3) . . . . ?
N9 C5 N7 C6 -6.4(4) . . . . ?
N9 C5 N7 Cu2 -173.5(2) . . . 14_455 ?
C6 C5 N7 Cu2 -167.1(4) . . . 14_455 ?
N8 C6 N7 C5 5.4(5) . . . . ?
N8 C6 N7 Cu2 174.2(3) . . . 14_455 ?
C5 C6 N7 Cu2 168.7(4) . . . 14_455 ?
